data_7205453
loop_
_publ_author_name
'Yan, Peng-Fei'
'Chen, Shuo'
'Chen, Peng'
'Zhang, Ju-Wen'
'Li, Guang-Ming'

_publ_section_title
;
 Novel quadridentate salen type triple-decker sandwich ytterbium
 complexes with near infrared luminescence
;
_journal_issue 1
_journal_name_full CrystEngComm
_journal_page_first 36
_journal_paper_doi 10.1039/c0ce00553c
_journal_volume 13
_journal_year 2011
_chemical_formula_sum 'C63 H64 N9 O23 Yb3'
_chemical_formula_weight 1834.35
_chemical_name_systematic
;
?
;
_space_group_IT_number 2
_symmetry_cell_setting triclinic
_symmetry_space_group_name_Hall '-P 1'
_symmetry_space_group_name_H-M 'P -1'
_atom_sites_solution_hydrogens geom
_atom_sites_solution_primary direct
_atom_sites_solution_secondary difmap
_audit_creation_method SHELXL-97
_cell_angle_alpha 86.08(3)
_cell_angle_beta 71.73(3)
_cell_angle_gamma 73.39(3)
_cell_formula_units_Z 2
_cell_length_a 13.785(3)
_cell_length_b 15.175(3)
_cell_length_c 19.161(4)
_cell_measurement_temperature 293(2)
_cell_volume 3646.4(16)
_computing_structure_refinement 'SHELXL-97 (Sheldrick, 1997)'
_computing_structure_solution 'SHELXS-97 (Sheldrick, 1990)'
_diffrn_ambient_temperature 293(2)
_diffrn_measured_fraction_theta_full 0.970
_diffrn_measured_fraction_theta_max 0.970
_diffrn_radiation_monochromator graphite
_diffrn_radiation_source 'fine-focus sealed tube'
_diffrn_radiation_type MoK\a
_diffrn_radiation_wavelength 0.71073
_diffrn_reflns_av_R_equivalents 0.1814
_diffrn_reflns_av_sigmaI/netI 0.2647
_diffrn_reflns_limit_h_max 17
_diffrn_reflns_limit_h_min -16
_diffrn_reflns_limit_k_max 19
_diffrn_reflns_limit_k_min -19
_diffrn_reflns_limit_l_max 24
_diffrn_reflns_limit_l_min -24
_diffrn_reflns_number 35087
_diffrn_reflns_theta_full 27.48
_diffrn_reflns_theta_max 27.48
_diffrn_reflns_theta_min 2.99
_exptl_absorpt_coefficient_mu 3.894
_exptl_absorpt_correction_type none
_exptl_crystal_density_diffrn 1.671
_exptl_crystal_density_method 'not measured'
_exptl_crystal_F_000 1798
_exptl_crystal_size_max 0.15
_exptl_crystal_size_mid 0.12
_exptl_crystal_size_min 0.1
_refine_diff_density_max 1.805
_refine_diff_density_min -1.858
_refine_diff_density_rms 0.238
_refine_ls_extinction_coef 0.0018(2)
_refine_ls_extinction_expression Fc^*^=kFc[1+0.001xFc^2^\l^3^/sin(2\q)]^-1/4^
_refine_ls_extinction_method SHELXL
_refine_ls_goodness_of_fit_ref 0.988
_refine_ls_hydrogen_treatment constr
_refine_ls_matrix_type full
_refine_ls_number_parameters 884
_refine_ls_number_reflns 16244
_refine_ls_number_restraints 24
_refine_ls_restrained_S_all 0.988
_refine_ls_R_factor_all 0.2273
_refine_ls_R_factor_gt 0.0897
_refine_ls_shift/su_max 0.112
_refine_ls_shift/su_mean 0.019
_refine_ls_structure_factor_coef Fsqd
_refine_ls_weighting_details 'calc w=1/[\s^2^(Fo^2^)+(0.0973P)^2^+0.0000P] where P=(Fo^2^+2Fc^2^)/3'
_refine_ls_weighting_scheme calc
_refine_ls_wR_factor_gt 0.1896
_refine_ls_wR_factor_ref 0.2474
_reflns_number_gt 6527
_reflns_number_total 16244
_reflns_threshold_expression >2sigma(I)
_cod_data_source_file C0CE00553C.TXT
_cod_data_source_block c2
_cod_depositor_comments
;
The following automatic conversions were performed:
'_symmetry_cell_setting' value 'Triclinic' changed to 'triclinic'
according to '/home/saulius/struct/CIF-dictionaries/cif_core.dic'
dictionary named 'cif_core.dic' version 2.4.1 from 2010-06-29.

Automatic conversion script
Id: cif_fix_enum 1555 2011-01-17 13:19:09Z saulius 
;
_cod_original_cell_volume 3646.4(13)
_cod_original_sg_symbol_H-M P-1
_cod_database_code 7205453

loop_
_symmetry_equiv_pos_as_xyz
'x, y, z'
'-x, -y, -z'

loop_
_atom_site_label
_atom_site_type_symbol
_atom_site_fract_x
_atom_site_fract_y
_atom_site_fract_z
_atom_site_U_iso_or_equiv
_atom_site_adp_type
_atom_site_occupancy
_atom_site_symmetry_multiplicity
_atom_site_calc_flag
_atom_site_refinement_flags
_atom_site_disorder_assembly
_atom_site_disorder_group
Yb1 Yb -0.05641(7) 0.77159(7) 0.37047(5) 0.0423(3) Uani 1 1 d . . .
Yb2 Yb 0.11803(6) 0.66246(6) 0.18610(4) 0.0354(2) Uani 1 1 d . . .
Yb3 Yb 0.23587(6) 0.41521(6) 0.20656(5) 0.0392(3) Uani 1 1 d . . .
N1 N 0.2423(11) 0.6358(11) 0.0593(7) 0.034(4) Uani 1 1 d . . .
N2 N 0.0500(12) 0.6150(11) 0.0935(8) 0.041(4) Uani 1 1 d . . .
N3 N 0.2105(12) 0.7828(10) 0.1672(8) 0.040(4) Uani 1 1 d . . .
N4 N 0.0366(13) 0.8057(11) 0.1290(8) 0.043(4) Uani 1 1 d . . .
N5 N 0.0168(12) 0.9035(12) 0.3590(9) 0.046(4) Uani 1 1 d . . .
N6 N -0.1638(13) 0.9145(11) 0.3336(9) 0.050(4) Uani 1 1 d . . .
N7 N 0.4368(14) 0.2914(15) 0.1289(11) 0.059(5) Uani 1 1 d . . .
N8 N 0.2583(15) 0.4277(14) 0.3462(10) 0.057(5) Uani 1 1 d . . .
N9 N 0.2007(13) 0.3942(13) 0.0713(9) 0.049(4) Uani 1 1 d . . .
C1 C 0.1243(17) 0.812(2) 0.5898(12) 0.070(8) Uani 1 1 d . . .
H1A H 0.1369 0.7877 0.6331 0.084 Uiso 1 1 calc R . .
C2 C -0.0198(12) 0.5697(14) 0.1056(10) 0.039(5) Uani 1 1 d . . .
H2A H -0.0436 0.5614 0.0668 0.047 Uiso 1 1 calc R . .
C3 C 0.2185(17) 0.6665(16) 0.3817(12) 0.059(6) Uani 1 1 d . . .
H3A H 0.1710 0.6363 0.4115 0.071 Uiso 1 1 calc R . .
C4 C 0.0610(13) 0.9292(17) 0.4008(12) 0.059(6) Uani 1 1 d . . .
H4A H 0.0816 0.9829 0.3882 0.071 Uiso 1 1 calc R . .
C5 C 0.3540(17) 0.7642(17) 0.3017(13) 0.063(7) Uani 1 1 d . . .
H5A H 0.3988 0.7986 0.2752 0.076 Uiso 1 1 calc R . .
C6 C 0.5345(17) 0.5658(18) 0.1841(16) 0.078(8) Uani 1 1 d . . .
H6A H 0.5762 0.5599 0.2149 0.093 Uiso 1 1 calc R . .
C7 C 0.100(2) 0.8978(16) 0.0215(14) 0.074(8) Uani 1 1 d . . .
H7A H 0.0371 0.9078 0.0099 0.089 Uiso 1 1 calc R . .
C8 C 0.3038(18) 0.6695(18) 0.4025(13) 0.068(7) Uani 1 1 d . . .
H8A H 0.3179 0.6353 0.4422 0.082 Uiso 1 1 calc R . .
C9 C 0.117(2) 0.2381(18) 0.2527(12) 0.072(8) Uani 1 1 d . . .
H9A H 0.0863 0.2060 0.2950 0.108 Uiso 1 1 calc R . .
H9B H 0.1758 0.1954 0.2191 0.108 Uiso 1 1 calc R . .
H9C H 0.0643 0.2664 0.2290 0.108 Uiso 1 1 calc R . .
C10 C -0.089(2) 0.576(2) 0.4570(13) 0.097(11) Uani 1 1 d . . .
H10A H -0.0601 0.5103 0.4565 0.145 Uiso 1 1 calc R . .
H10B H -0.1602 0.5902 0.4535 0.145 Uiso 1 1 calc R . .
H10C H -0.0916 0.6018 0.5020 0.145 Uiso 1 1 calc R . .
C11 C 0.0656(19) 1.0023(15) 0.2555(12) 0.061(6) Uani 1 1 d . . .
H11A H 0.85626 1.00302 0.73358 0.00000 Uiso 1 1 calc R . .
C12 C -0.2697(19) 0.9426(17) 0.3528(13) 0.071(8) Uani 1 1 d . . .
H12A H -0.2986 0.9996 0.3353 0.085 Uiso 1 1 calc R . .
C13 C 0.4319(16) 0.5538(16) 0.2104(11) 0.054(6) Uani 1 1 d . . .
H13A H 0.4073 0.5365 0.2589 0.064 Uiso 1 1 calc R . .
C14 C -0.0135(13) 0.5084(14) 0.2298(11) 0.043(5) Uani 1 1 d . . .
C15 C 0.3672(12) 0.5667(12) 0.1672(10) 0.034(4) Uani 1 1 d . . .
C16 C 0.1950(15) 0.6538(15) 0.0033(10) 0.046(5) Uani 1 1 d . . .
C17 C -0.1558(16) 0.5071(16) 0.1841(13) 0.060(7) Uani 1 1 d . . .
H17A H -0.1855 0.5170 0.1459 0.071 Uiso 1 1 calc R . .
C18 C 0.1153(15) 0.8481(14) 0.0813(11) 0.045(5) Uani 1 1 d . . .
C19 C -0.2057(17) 0.4693(17) 0.2471(15) 0.069(7) Uani 1 1 d . . .
H19A H -0.2714 0.4589 0.2543 0.083 Uiso 1 1 calc R . .
C20 C 0.175(2) 0.7090(16) -0.1150(11) 0.070(7) Uani 1 1 d U . .
H20A H 0.2061 0.7276 -0.1620 0.084 Uiso 1 1 calc R . .
C21 C 0.0815(16) 0.8842(15) 0.4642(12) 0.051(5) Uani 1 1 d . . .
C22 C -0.1404(13) 0.7457(14) 0.2352(12) 0.045(5) Uani 1 1 d . . .
C23 C 0.3464(14) 0.6120(13) 0.0456(10) 0.042(5) Uani 1 1 d . . .
H23A H 0.3855 0.6061 -0.0040 0.050 Uiso 1 1 calc R . .
C24 C 0.4086(12) 0.5937(14) 0.0952(9) 0.039(5) Uani 1 1 d . . .
C25 C 0.2392(16) 0.6862(17) -0.0654(11) 0.058(6) Uani 1 1 d . . .
H25A H 0.3075 0.6930 -0.0792 0.070 Uiso 1 1 calc R . .
C26 C -0.1014(16) 0.9652(14) 0.2879(12) 0.053(6) Uani 1 1 d . . .
C27 C 0.0903(16) 0.6453(14) 0.0231(10) 0.043(5) Uani 1 1 d . . .
C28 C -0.1457(16) 0.8008(17) 0.1750(13) 0.060(7) Uani 1 1 d . . .
C29 C 0.0322(17) 0.6733(16) -0.0269(12) 0.060(6) Uani 1 1 d . . .
H29A H -0.0378 0.6707 -0.0124 0.072 Uiso 1 1 calc R . .
C30 C 0.5712(15) 0.5864(19) 0.1114(12) 0.071(8) Uani 1 1 d . . .
H30A H 0.6395 0.5934 0.0928 0.085 Uiso 1 1 calc R . .
C31 C 0.1997(14) 0.7065(16) 0.3182(11) 0.051(6) Uani 1 1 d . . .
C32 C -0.0033(15) 0.9589(16) 0.2992(12) 0.052(6) Uani 1 1 d . . .
C33 C 0.0727(18) 0.7047(18) -0.0965(12) 0.061(6) Uani 1 1 d U . .
H33A H 0.0326 0.7219 -0.1287 0.073 Uiso 1 1 calc R . .
C34 C 0.1445(17) 0.917(2) 0.4964(15) 0.079(8) Uani 1 1 d . . .
H34A H 0.1695 0.9661 0.4747 0.095 Uiso 1 1 calc R . .
C35 C 0.2057(17) 0.8364(13) 0.1038(10) 0.045(5) Uani 1 1 d . . .
C36 C -0.0628(13) 0.5314(15) 0.1747(11) 0.047(5) Uani 1 1 d . . .
C37 C -0.3169(16) 0.8211(18) 0.4324(11) 0.057(6) Uani 1 1 d . . .
C38 C -0.2314(16) 0.7138(17) 0.2746(12) 0.058(6) Uani 1 1 d . . .
H38A H -0.2273 0.6781 0.3156 0.070 Uiso 1 1 calc R . .
C39 C 0.2867(18) 0.8695(18) 0.0591(13) 0.068(7) Uani 1 1 d . . .
H39A H 0.3493 0.8610 0.0707 0.082 Uiso 1 1 calc R . .
C40 C 0.179(2) 0.9315(15) -0.0198(14) 0.077(8) Uani 1 1 d . . .
H40A H 0.1703 0.9662 -0.0605 0.092 Uiso 1 1 calc R . .
C41 C -0.403(2) 0.784(2) 0.4756(15) 0.094(10) Uani 1 1 d . . .
H41A H -0.3876 0.7291 0.5000 0.113 Uiso 1 1 calc R . .
C42 C -0.0626(18) 0.8342(17) 0.1310(12) 0.065(7) Uani 1 1 d . . .
H42A H -0.0800 0.8818 0.0999 0.078 Uiso 1 1 calc R . .
C43 C -0.3202(17) 0.732(2) 0.2568(16) 0.091(10) Uani 1 1 d . . .
H43A H -0.3766 0.7086 0.2834 0.110 Uiso 1 1 calc R . .
C44 C 0.0379(15) 0.8152(18) 0.4975(11) 0.057(6) Uani 1 1 d . . .
C45 C -0.3461(17) 0.8963(19) 0.3975(12) 0.064(7) Uani 1 1 d . . .
C46 C -0.235(2) 0.8195(19) 0.1528(14) 0.083(9) Uani 1 1 d . . .
H46A H -0.2389 0.8530 0.1108 0.099 Uiso 1 1 calc R . .
C47 C 0.170(2) 0.882(3) 0.5549(14) 0.101(12) Uani 1 1 d . . .
H47A H 0.2151 0.9028 0.5726 0.121 Uiso 1 1 calc R . .
C48 C -0.529(2) 0.900(3) 0.4481(19) 0.111(13) Uani 1 1 d . . .
H48A H -0.5998 0.9277 0.4501 0.133 Uiso 1 1 calc R . .
C49 C -0.057(3) 1.0681(19) 0.1867(15) 0.093(10) Uani 1 1 d . . .
H49A H -0.0769 1.1097 0.1523 0.111 Uiso 1 1 calc R . .
C50 C -0.453(2) 0.940(2) 0.4091(17) 0.094(10) Uani 1 1 d . . .
H50A H -0.4730 0.9977 0.3897 0.112 Uiso 1 1 calc R . .
C51 C -0.5069(19) 0.829(2) 0.4807(16) 0.088(10) Uani 1 1 d . . .
H51A H -0.5609 0.8043 0.5093 0.106 Uiso 1 1 calc R . .
C52 C 0.5117(16) 0.5966(17) 0.0669(11) 0.059(6) Uani 1 1 d . . .
H52A H 0.5401 0.6057 0.0170 0.071 Uiso 1 1 calc R . .
C53 C 0.273(2) 0.9150(16) -0.0024(14) 0.077(8) Uani 1 1 d . . .
H53A H 0.3288 0.9357 -0.0337 0.092 Uiso 1 1 calc R . .
C54 C 0.2708(14) 0.7561(16) 0.2745(11) 0.050(6) Uani 1 1 d . . .
C55 C -0.0598(17) 0.4669(16) 0.2934(13) 0.060(7) Uani 1 1 d . . .
H55A H -0.0277 0.4533 0.3304 0.073 Uiso 1 1 calc R . .
C56 C 0.2621(16) 0.8046(15) 0.2065(12) 0.053(6) Uani 1 1 d . . .
H56A H 0.2943 0.8517 0.1914 0.063 Uiso 1 1 calc R . .
C57 C -0.324(2) 0.784(2) 0.1985(17) 0.095(9) Uani 1 1 d U . .
H57A H -0.3867 0.7996 0.1856 0.114 Uiso 1 1 calc R . .
C58 C -0.128(2) 1.0189(18) 0.2299(14) 0.073(7) Uani 1 1 d . . .
H58A H -0.1913 1.0222 0.2202 0.087 Uiso 1 1 calc R . .
C59 C 0.0620(19) 0.778(2) 0.5610(12) 0.073(8) Uani 1 1 d . . .
H59A H 0.0358 0.7294 0.5838 0.088 Uiso 1 1 calc R . .
C60 C 0.037(2) 1.0544(19) 0.1959(15) 0.081(8) Uani 1 1 d . . .
H60A H 0.0872 1.0794 0.1625 0.097 Uiso 1 1 calc R . .
C61 C 0.3710(17) 0.724(2) 0.3645(14) 0.079(9) Uani 1 1 d . . .
H61A H 0.4243 0.7319 0.3815 0.095 Uiso 1 1 calc R . .
C62 C -0.1515(19) 0.4467(18) 0.3011(13) 0.070(7) Uani 1 1 d . . .
H62A H -0.1805 0.4168 0.3431 0.083 Uiso 1 1 calc R . .
C63 C 0.269(3) 0.174(3) 0.3875(16) 0.116(12) Uani 1 1 d . . .
O1 O 0.2694(9) 0.5549(9) 0.1937(6) 0.038(3) Uani 1 1 d . . .
O2 O 0.0788(9) 0.5258(9) 0.2233(7) 0.042(3) Uani 1 1 d . . .
O3 O 0.1149(8) 0.7017(9) 0.2996(6) 0.038(3) Uani 1 1 d . . .
O4 O -0.0527(8) 0.7223(9) 0.2576(6) 0.036(3) Uani 1 1 d . . .
O5 O -0.0251(11) 0.7814(10) 0.4741(7) 0.053(4) Uani 1 1 d . . .
O6 O -0.2173(10) 0.7771(11) 0.4291(7) 0.057(4) Uani 1 1 d . . .
O7 O 0.1515(10) 0.3619(10) 0.1275(7) 0.048(4) Uani 1 1 d . . .
O8 O 0.5168(13) 0.2361(14) 0.0930(12) 0.102(7) Uani 1 1 d . . .
O9 O 0.2681(10) 0.4327(10) 0.0772(7) 0.053(4) Uani 1 1 d . . .
O10 O 0.4318(11) 0.3725(12) 0.1413(8) 0.057(4) Uani 1 1 d . . .
O11 O 0.2797(13) 0.4360(12) 0.4028(8) 0.073(5) Uani 1 1 d . . .
O12 O 0.3512(11) 0.2682(11) 0.1579(8) 0.062(4) Uani 1 1 d . . .
O13 O 0.3295(11) 0.3778(12) 0.2933(8) 0.061(4) Uani 1 1 d . . .
O14 O 0.1859(12) 0.3938(13) 0.0114(8) 0.074(5) Uani 1 1 d . . .
O15 O 0.1696(11) 0.4662(10) 0.3379(7) 0.051(4) Uani 1 1 d . . .
O16 O 0.1539(10) 0.3082(10) 0.2756(7) 0.049(4) Uani 1 1 d . . .
O17 O -0.0278(12) 0.6117(11) 0.3992(8) 0.063(4) Uani 1 1 d . . .
H17 H 0.97853 0.44338 0.64280 0.00000 Uiso 1 1 calc R . .
O18 O 0.1755(15) 0.2499(15) 0.4041(9) 0.084(6) Uani 1 1 d . . .
O1W O -0.423(2) 0.5326(19) 0.4465(15) 0.158(10) Uani 1 1 d . . .
O2W O -0.2238(19) 0.8485(16) -0.0387(12) 0.129(8) Uani 1 1 d U . .
O3W O 0.564(2) 0.891(2) 0.0386(15) 0.161(10) Uani 1 1 d U . .
O4W O 0.4273(14) 0.8132(19) 0.7442(13) 0.154(12) Uani 1 1 d . . .
O5W O 0.3435(11) 0.7317(14) 0.6727(8) 0.085(6) Uani 1 1 d . . .

loop_
_atom_site_aniso_label
_atom_site_aniso_U_11
_atom_site_aniso_U_22
_atom_site_aniso_U_33
_atom_site_aniso_U_23
_atom_site_aniso_U_13
_atom_site_aniso_U_12
Yb1 0.0379(5) 0.0508(6) 0.0355(5) -0.0039(4) -0.0063(4) -0.0124(4)
Yb2 0.0299(4) 0.0414(5) 0.0339(4) -0.0023(4) -0.0076(4) -0.0103(4)
Yb3 0.0344(4) 0.0434(6) 0.0382(5) 0.0006(4) -0.0090(4) -0.0107(4)
N1 0.030(7) 0.054(11) 0.021(7) -0.003(7) -0.013(6) -0.009(7)
N2 0.039(8) 0.051(11) 0.042(9) 0.005(8) -0.029(8) -0.009(8)
N3 0.049(9) 0.026(9) 0.047(9) -0.008(7) -0.002(8) -0.027(8)
N4 0.054(10) 0.034(10) 0.027(8) 0.009(7) -0.006(8) -0.002(8)
N5 0.033(8) 0.053(12) 0.053(10) -0.001(9) -0.007(8) -0.019(8)
N6 0.046(10) 0.036(10) 0.054(10) -0.003(8) -0.022(9) 0.015(8)
N7 0.034(10) 0.064(15) 0.072(13) 0.012(12) -0.014(10) -0.007(10)
N8 0.067(13) 0.081(15) 0.040(10) 0.028(11) -0.029(10) -0.041(12)
N9 0.048(10) 0.052(12) 0.048(11) -0.007(9) -0.014(9) -0.014(9)
C1 0.045(13) 0.11(2) 0.041(13) -0.025(14) -0.023(11) 0.009(14)
C2 0.018(8) 0.055(13) 0.038(10) -0.002(9) -0.008(8) -0.001(9)
C3 0.051(13) 0.066(17) 0.055(14) -0.005(12) -0.020(12) -0.002(12)
C4 0.011(8) 0.065(16) 0.076(16) -0.019(13) 0.016(10) -0.001(9)
C5 0.059(14) 0.081(19) 0.064(14) -0.023(13) -0.021(12) -0.030(14)
C6 0.043(13) 0.08(2) 0.11(2) 0.000(18) -0.028(15) -0.024(14)
C7 0.070(16) 0.046(15) 0.092(19) 0.027(14) -0.002(14) -0.027(13)
C8 0.057(14) 0.081(19) 0.060(15) -0.013(13) -0.034(13) 0.015(13)
C9 0.092(19) 0.09(2) 0.047(13) 0.006(14) -0.011(13) -0.055(17)
C10 0.10(2) 0.12(3) 0.060(16) 0.059(18) -0.003(15) -0.05(2)
C11 0.081(17) 0.036(14) 0.060(14) -0.009(11) -0.016(13) -0.010(12)
C12 0.075(17) 0.063(17) 0.064(16) 0.012(13) -0.042(15) 0.016(13)
C13 0.050(12) 0.071(17) 0.038(11) -0.004(11) -0.014(10) -0.013(12)
C14 0.022(9) 0.039(12) 0.060(13) -0.004(10) 0.001(9) -0.008(9)
C15 0.025(8) 0.028(10) 0.058(12) 0.010(9) -0.021(9) -0.017(8)
C16 0.050(12) 0.050(14) 0.039(11) 0.005(10) -0.024(10) -0.007(10)
C17 0.047(12) 0.078(18) 0.076(16) 0.021(14) -0.042(12) -0.030(13)
C18 0.037(10) 0.045(13) 0.046(11) 0.004(10) -0.009(9) -0.005(9)
C19 0.047(13) 0.068(18) 0.11(2) 0.012(16) -0.026(14) -0.037(13)
C20 0.12(2) 0.057(15) 0.032(11) 0.011(10) -0.035(13) -0.012(15)
C21 0.046(12) 0.046(14) 0.066(14) 0.009(11) -0.022(11) -0.019(11)
C22 0.023(9) 0.043(13) 0.066(14) -0.013(11) -0.010(10) -0.006(9)
C23 0.041(10) 0.036(12) 0.038(10) -0.006(9) 0.008(9) -0.015(9)
C24 0.018(8) 0.054(13) 0.030(9) -0.018(9) -0.001(8) 0.010(8)
C25 0.043(12) 0.080(18) 0.041(12) -0.018(12) -0.001(10) -0.013(12)
C26 0.053(12) 0.039(13) 0.058(13) 0.026(11) -0.005(11) -0.018(11)
C27 0.056(12) 0.045(13) 0.037(10) -0.020(9) -0.024(10) -0.013(10)
C28 0.039(11) 0.074(17) 0.084(17) 0.019(14) -0.042(13) -0.017(12)
C29 0.049(13) 0.063(17) 0.069(15) 0.012(13) -0.019(12) -0.014(12)
C30 0.030(10) 0.13(2) 0.057(14) 0.009(15) 0.001(10) -0.043(14)
C31 0.029(10) 0.065(16) 0.059(13) -0.021(12) -0.025(10) 0.005(10)
C32 0.032(10) 0.058(15) 0.058(13) -0.002(12) 0.000(10) -0.015(10)
C33 0.062(13) 0.089(17) 0.048(12) 0.009(12) -0.037(11) -0.024(13)
C34 0.042(13) 0.11(2) 0.089(19) -0.038(17) -0.009(13) -0.031(15)
C35 0.066(14) 0.016(10) 0.040(11) -0.012(8) -0.007(10) 0.001(9)
C36 0.023(9) 0.053(14) 0.059(13) 0.000(11) -0.001(9) -0.014(9)
C37 0.041(12) 0.086(19) 0.041(12) -0.017(12) -0.016(10) -0.004(12)
C38 0.045(12) 0.080(18) 0.050(13) 0.003(12) -0.015(11) -0.016(12)
C39 0.054(14) 0.09(2) 0.065(15) -0.002(15) -0.003(12) -0.038(14)
C40 0.11(2) 0.030(14) 0.09(2) 0.028(13) -0.064(19) 0.000(14)
C41 0.079(19) 0.13(3) 0.08(2) 0.01(2) -0.024(17) -0.05(2)
C42 0.067(15) 0.069(17) 0.052(14) -0.012(12) -0.040(13) 0.019(13)
C43 0.035(12) 0.13(3) 0.11(2) 0.02(2) -0.024(15) -0.026(15)
C44 0.031(10) 0.092(19) 0.041(12) -0.012(12) -0.012(9) -0.006(12)
C45 0.038(12) 0.10(2) 0.050(14) -0.005(14) -0.011(11) -0.007(13)
C46 0.070(17) 0.09(2) 0.072(17) -0.008(16) -0.034(15) 0.020(15)
C47 0.072(18) 0.19(4) 0.049(16) -0.032(19) -0.017(14) -0.04(2)
C48 0.027(13) 0.14(3) 0.14(3) 0.01(3) -0.007(17) -0.003(17)
C49 0.14(3) 0.057(19) 0.069(19) 0.030(15) -0.04(2) -0.007(19)
C50 0.057(16) 0.09(2) 0.12(3) 0.00(2) -0.034(18) 0.006(16)
C51 0.037(13) 0.12(3) 0.10(2) 0.00(2) -0.022(15) -0.014(16)
C52 0.042(12) 0.087(19) 0.038(11) -0.001(12) 0.002(10) -0.017(12)
C53 0.10(2) 0.033(14) 0.067(17) 0.001(12) 0.012(15) -0.019(14)
C54 0.033(10) 0.070(16) 0.055(13) -0.001(12) -0.007(10) -0.030(11)
C55 0.052(13) 0.069(17) 0.075(16) 0.018(13) -0.014(12) -0.048(13)
C56 0.053(13) 0.049(14) 0.065(14) 0.000(12) -0.014(11) -0.031(11)
C57 0.076(11) 0.106(13) 0.111(13) 0.002(9) -0.034(9) -0.031(9)
C58 0.071(17) 0.063(18) 0.082(18) -0.010(15) -0.018(15) -0.018(14)
C59 0.072(16) 0.11(2) 0.047(13) 0.008(14) -0.023(13) -0.033(16)
C60 0.078(19) 0.07(2) 0.078(19) 0.004(16) -0.006(16) -0.025(17)
C61 0.037(12) 0.13(3) 0.075(18) -0.015(17) -0.025(13) -0.017(15)
C62 0.069(16) 0.072(19) 0.064(15) -0.003(14) -0.007(14) -0.028(15)
C63 0.16(3) 0.13(3) 0.061(19) 0.02(2) -0.02(2) -0.07(3)
O1 0.029(6) 0.053(9) 0.042(7) 0.009(6) -0.023(6) -0.012(6)
O2 0.034(7) 0.046(9) 0.042(7) -0.002(6) 0.004(6) -0.022(6)
O3 0.023(6) 0.051(9) 0.035(7) -0.004(6) -0.006(5) -0.006(6)
O4 0.020(6) 0.057(9) 0.027(6) 0.000(6) -0.006(5) -0.005(6)
O5 0.060(9) 0.063(11) 0.035(7) -0.006(7) -0.008(7) -0.024(8)
O6 0.046(8) 0.077(12) 0.043(8) 0.002(8) -0.005(7) -0.020(8)
O7 0.044(8) 0.060(10) 0.038(7) -0.002(7) 0.001(6) -0.022(7)
O8 0.046(10) 0.082(15) 0.148(19) -0.024(13) -0.005(12) 0.004(10)
O9 0.040(7) 0.066(11) 0.050(8) 0.003(8) -0.006(7) -0.020(8)
O10 0.044(8) 0.060(11) 0.067(10) -0.002(9) -0.012(8) -0.020(8)
O11 0.085(12) 0.089(14) 0.051(10) 0.009(9) -0.020(9) -0.038(11)
O12 0.040(8) 0.072(12) 0.065(10) 0.002(9) -0.001(7) -0.019(8)
O13 0.037(8) 0.092(13) 0.040(8) -0.010(8) -0.004(7) -0.005(8)
O14 0.071(11) 0.113(16) 0.040(9) -0.006(9) -0.024(8) -0.019(10)
O15 0.059(9) 0.057(10) 0.049(8) -0.003(7) -0.031(8) -0.016(8)
O16 0.048(8) 0.044(9) 0.051(8) 0.002(7) -0.009(7) -0.014(7)
O17 0.066(10) 0.067(11) 0.056(9) 0.027(8) -0.014(8) -0.032(9)
O18 0.096(14) 0.111(17) 0.052(10) 0.002(11) -0.026(10) -0.037(13)
O1W 0.13(2) 0.15(3) 0.17(2) 0.00(2) -0.046(19) -0.007(18)
O2W 0.148(11) 0.116(11) 0.111(10) 0.010(8) -0.025(8) -0.034(8)
O3W 0.150(12) 0.172(14) 0.183(13) 0.009(9) -0.066(9) -0.061(9)
O4W 0.051(11) 0.24(3) 0.15(2) 0.09(2) -0.058(14) -0.007(14)
O5W 0.043(8) 0.164(19) 0.061(10) 0.056(12) -0.024(8) -0.054(11)

loop_
_atom_type_symbol
_atom_type_description
_atom_type_scat_dispersion_real
_atom_type_scat_dispersion_imag
_atom_type_scat_source
C C 0.0033 0.0016 'International Tables Vol C Tables 4.2.6.8 and 6.1.1.4'
H H 0.0000 0.0000 'International Tables Vol C Tables 4.2.6.8 and 6.1.1.4'
N N 0.0061 0.0033 'International Tables Vol C Tables 4.2.6.8 and 6.1.1.4'
O O 0.0106 0.0060 'International Tables Vol C Tables 4.2.6.8 and 6.1.1.4'
Yb Yb -0.3850 5.5486 'International Tables Vol C Tables 4.2.6.8 and 6.1.1.4'

loop_
_geom_angle_atom_site_label_1
_geom_angle_atom_site_label_2
_geom_angle_atom_site_label_3
_geom_angle
_geom_angle_site_symmetry_1
_geom_angle_site_symmetry_3
_geom_angle_publ_flag
O6 Yb1 O5 90.0(5) . . ?
O6 Yb1 O3 154.8(5) . . ?
O5 Yb1 O3 98.4(5) . . ?
O6 Yb1 O4 97.9(5) . . ?
O5 Yb1 O4 163.8(5) . . ?
O3 Yb1 O4 68.7(4) . . ?
O6 Yb1 O17 82.6(5) . . ?
O5 Yb1 O17 83.2(5) . . ?
O3 Yb1 O17 75.0(5) . . ?
O4 Yb1 O17 83.9(5) . . ?
O6 Yb1 N5 123.7(6) . . ?
O5 Yb1 N5 74.2(5) . . ?
O3 Yb1 N5 81.5(5) . . ?
O4 Yb1 N5 112.0(5) . . ?
O17 Yb1 N5 144.5(5) . . ?
O6 Yb1 N6 74.5(6) . . ?
O5 Yb1 N6 114.8(6) . . ?
O3 Yb1 N6 121.7(5) . . ?
O4 Yb1 N6 81.0(5) . . ?
O17 Yb1 N6 150.4(5) . . ?
N5 Yb1 N6 65.1(6) . . ?
O6 Yb1 C22 80.0(5) . . ?
O5 Yb1 C22 169.5(5) . . ?
O3 Yb1 C22 89.3(4) . . ?
O4 Yb1 C22 20.8(4) . . ?
O17 Yb1 C22 92.1(5) . . ?
N5 Yb1 C22 114.1(5) . . ?
N6 Yb1 C22 65.9(5) . . ?
O6 Yb1 Yb2 130.2(4) . . ?
O5 Yb1 Yb2 132.6(4) . . ?
O3 Yb1 Yb2 34.4(3) . . ?
O4 Yb1 Yb2 34.4(3) . . ?
O17 Yb1 Yb2 79.4(4) . . ?
N5 Yb1 Yb2 95.9(4) . . ?
N6 Yb1 Yb2 101.2(4) . . ?
C22 Yb1 Yb2 54.9(3) . . ?
O3 Yb2 O4 69.9(4) . . ?
O3 Yb2 O1 81.0(4) . . ?
O4 Yb2 O1 138.6(4) . . ?
O3 Yb2 O2 94.2(4) . . ?
O4 Yb2 O2 82.2(4) . . ?
O1 Yb2 O2 71.0(4) . . ?
O3 Yb2 N3 73.7(5) . . ?
O4 Yb2 N3 108.5(5) . . ?
O1 Yb2 N3 90.0(5) . . ?
O2 Yb2 N3 159.1(5) . . ?
O3 Yb2 N2 156.8(5) . . ?
O4 Yb2 N2 89.1(5) . . ?
O1 Yb2 N2 111.1(5) . . ?
O2 Yb2 N2 72.6(5) . . ?
N3 Yb2 N2 124.2(5) . . ?
O3 Yb2 N1 139.1(4) . . ?
O4 Yb2 N1 146.1(4) . . ?
O1 Yb2 N1 73.7(4) . . ?
O2 Yb2 N1 106.9(5) . . ?
N3 Yb2 N1 74.6(5) . . ?
N2 Yb2 N1 64.1(5) . . ?
O3 Yb2 N4 107.7(5) . . ?
O4 Yb2 N4 71.3(4) . . ?
O1 Yb2 N4 148.0(5) . . ?
O2 Yb2 N4 136.3(5) . . ?
N3 Yb2 N4 64.5(5) . . ?
N2 Yb2 N4 73.0(5) . . ?
N1 Yb2 N4 80.8(5) . . ?
O3 Yb2 Yb3 93.9(3) . . ?
O4 Yb2 Yb3 115.9(3) . . ?
O1 Yb2 Yb3 36.1(3) . . ?
O2 Yb2 Yb3 36.1(3) . . ?
N3 Yb2 Yb3 126.0(4) . . ?
N2 Yb2 Yb3 86.4(4) . . ?
N1 Yb2 Yb3 84.3(4) . . ?
N4 Yb2 Yb3 158.3(4) . . ?
O3 Yb2 Yb1 34.8(3) . . ?
O4 Yb2 Yb1 35.2(3) . . ?
O1 Yb2 Yb1 112.3(3) . . ?
O2 Yb2 Yb1 90.0(3) . . ?
N3 Yb2 Yb1 89.3(4) . . ?
N2 Yb2 Yb1 124.0(4) . . ?
N1 Yb2 Yb1 163.1(4) . . ?
N4 Yb2 Yb1 87.6(4) . . ?
Yb3 Yb2 Yb1 109.97(4) . . ?
O2 Yb3 O1 71.8(4) . . ?
O2 Yb3 O16 93.1(4) . . ?
O1 Yb3 O16 151.7(5) . . ?
O2 Yb3 O13 124.9(5) . . ?
O1 Yb3 O13 89.1(5) . . ?
O16 Yb3 O13 80.0(5) . . ?
O2 Yb3 O9 88.0(4) . . ?
O1 Yb3 O9 80.2(5) . . ?
O16 Yb3 O9 124.2(5) . . ?
O13 Yb3 O9 140.1(5) . . ?
O2 Yb3 O12 150.0(5) . . ?
O1 Yb3 O12 129.4(4) . . ?
O16 Yb3 O12 74.8(5) . . ?
O13 Yb3 O12 80.6(5) . . ?
O9 Yb3 O12 77.2(5) . . ?
O2 Yb3 O7 76.2(5) . . ?
O1 Yb3 O7 122.5(4) . . ?
O16 Yb3 O7 74.2(4) . . ?
O13 Yb3 O7 147.7(5) . . ?
O9 Yb3 O7 52.0(4) . . ?
O12 Yb3 O7 74.2(5) . . ?
O2 Yb3 O15 72.8(4) . . ?
O1 Yb3 O15 80.5(4) . . ?
O16 Yb3 O15 72.0(5) . . ?
O13 Yb3 O15 52.9(5) . . ?
O9 Yb3 O15 156.2(5) . . ?
O12 Yb3 O15 126.2(5) . . ?
O7 Yb3 O15 132.1(4) . . ?
O2 Yb3 O10 145.3(5) . . ?
O1 Yb3 O10 78.1(5) . . ?
O16 Yb3 O10 121.4(5) . . ?
O13 Yb3 O10 70.4(5) . . ?
O9 Yb3 O10 69.8(4) . . ?
O12 Yb3 O10 51.7(5) . . ?
O7 Yb3 O10 107.1(5) . . ?
O15 Yb3 O10 119.2(5) . . ?
O2 Yb3 N8 98.4(5) . . ?
O1 Yb3 N8 82.4(5) . . ?
O16 Yb3 N8 76.2(5) . . ?
O13 Yb3 N8 26.7(5) . . ?
O9 Yb3 N8 158.5(5) . . ?
O12 Yb3 N8 104.8(6) . . ?
O7 Yb3 N8 149.5(4) . . ?
O15 Yb3 N8 26.4(5) . . ?
O10 Yb3 N8 94.3(5) . . ?
O2 Yb3 N9 80.6(5) . . ?
O1 Yb3 N9 101.6(5) . . ?
O16 Yb3 N9 99.2(5) . . ?
O13 Yb3 N9 154.5(5) . . ?
O9 Yb3 N9 26.3(4) . . ?
O12 Yb3 N9 74.7(5) . . ?
O7 Yb3 N9 25.7(4) . . ?
O15 Yb3 N9 151.2(5) . . ?
O10 Yb3 N9 89.0(5) . . ?
N8 Yb3 N9 175.2(5) . . ?
O2 Yb3 N7 158.2(5) . . ?
O1 Yb3 N7 103.5(5) . . ?
O16 Yb3 N7 99.0(5) . . ?
O13 Yb3 N7 75.3(5) . . ?
O9 Yb3 N7 70.2(5) . . ?
O12 Yb3 N7 26.0(5) . . ?
O7 Yb3 N7 89.7(5) . . ?
O15 Yb3 N7 128.2(5) . . ?
O10 Yb3 N7 25.7(5) . . ?
N8 Yb3 N7 102.0(6) . . ?
N9 Yb3 N7 79.7(5) . . ?
C23 N1 C16 122.2(15) . . ?
C23 N1 Yb2 122.1(11) . . ?
C16 N1 Yb2 115.6(11) . . ?
C2 N2 C27 119.4(15) . . ?
C2 N2 Yb2 126.5(12) . . ?
C27 N2 Yb2 114.0(11) . . ?
C56 N3 C35 115.9(16) . . ?
C56 N3 Yb2 129.6(13) . . ?
C35 N3 Yb2 114.5(12) . . ?
C42 N4 C18 121.1(16) . . ?
C42 N4 Yb2 125.3(15) . . ?
C18 N4 Yb2 112.9(11) . . ?
C4 N5 C32 120.0(19) . . ?
C4 N5 Yb1 129.3(15) . . ?
C32 N5 Yb1 110.5(12) . . ?
C12 N6 C26 121.8(17) . . ?
C12 N6 Yb1 126.2(15) . . ?
C26 N6 Yb1 112.0(12) . . ?
O8 N7 O10 124(2) . . ?
O8 N7 O12 121(2) . . ?
O10 N7 O12 115.6(19) . . ?
O8 N7 Yb3 174.3(18) . . ?
O10 N7 Yb3 60.5(10) . . ?
O12 N7 Yb3 55.3(11) . . ?
O11 N8 O15 123(2) . . ?
O11 N8 O13 118.9(18) . . ?
O15 N8 O13 117.9(16) . . ?
O11 N8 Yb3 172.0(13) . . ?
O15 N8 Yb3 62.1(9) . . ?
O13 N8 Yb3 56.1(9) . . ?
O14 N9 O7 124.3(17) . . ?
O14 N9 O9 118.6(17) . . ?
O7 N9 O9 117.1(16) . . ?
O14 N9 Yb3 173.7(15) . . ?
O7 N9 Yb3 60.4(9) . . ?
O9 N9 Yb3 56.7(9) . . ?
C59 C1 C47 121(2) . . ?
N2 C2 C36 124.3(17) . . ?
C8 C3 C31 123(2) . . ?
N5 C4 C21 127(2) . . ?
C61 C5 C54 124(2) . . ?
C30 C6 C13 118(2) . . ?
C40 C7 C18 118(2) . . ?
C3 C8 C61 121(2) . . ?
C32 C11 C60 118(2) . . ?
N6 C12 C45 129(2) . . ?
C15 C13 C6 122(2) . . ?
O2 C14 C55 117.8(18) . . ?
O2 C14 C36 121.6(16) . . ?
C55 C14 C36 120.6(17) . . ?
O2 C14 Yb3 35.8(8) . . ?
C55 C14 Yb3 101.6(13) . . ?
C36 C14 Yb3 126.7(13) . . ?
O1 C15 C13 120.9(16) . . ?
O1 C15 C24 123.0(14) . . ?
C13 C15 C24 116.0(15) . . ?
C25 C16 N1 124.9(18) . . ?
C25 C16 C27 119.8(17) . . ?
N1 C16 C27 115.0(16) . . ?
C19 C17 C36 123.0(19) . . ?
C35 C18 C7 123(2) . . ?
C35 C18 N4 114.2(16) . . ?
C7 C18 N4 122.6(18) . . ?
C17 C19 C62 116.4(18) . . ?
C33 C20 C25 123.7(19) . . ?
C44 C21 C34 119(2) . . ?
C44 C21 C4 123.0(19) . . ?
C34 C21 C4 117(2) . . ?
O4 C22 C28 121.5(17) . . ?
O4 C22 C38 120.0(18) . . ?
C28 C22 C38 118.6(16) . . ?
O4 C22 Yb1 37.5(8) . . ?
C28 C22 Yb1 129.2(14) . . ?
C38 C22 Yb1 99.8(13) . . ?
N1 C23 C24 130.0(16) . . ?
C52 C24 C15 122.2(16) . . ?
C52 C24 C23 116.7(17) . . ?
C15 C24 C23 120.9(15) . . ?
C16 C25 C20 117.9(19) . . ?
C58 C26 N6 124(2) . . ?
C58 C26 C32 119.2(19) . . ?
N6 C26 C32 116.7(16) . . ?
C16 C27 N2 116.7(15) . . ?
C16 C27 C29 118.5(18) . . ?
N2 C27 C29 124.6(18) . . ?
C22 C28 C46 119(2) . . ?
C22 C28 C42 124.4(16) . . ?
C46 C28 C42 116(2) . . ?
C33 C29 C27 124(2) . . ?
C6 C30 C52 121.7(19) . . ?
O3 C31 C3 121(2) . . ?
O3 C31 C54 121.0(17) . . ?
C3 C31 C54 118.0(17) . . ?
C11 C32 C26 121.4(19) . . ?
C11 C32 N5 123.4(18) . . ?
C26 C32 N5 115.2(17) . . ?
C29 C33 C20 115.9(18) . . ?
C47 C34 C21 124(3) . . ?
C39 C35 C18 117.6(18) . . ?
C39 C35 N3 125.2(19) . . ?
C18 C35 N3 116.9(18) . . ?
C17 C36 C2 116.4(18) . . ?
C17 C36 C14 117.9(17) . . ?
C2 C36 C14 125.3(16) . . ?
C45 C37 O6 125(2) . . ?
C45 C37 C41 115(2) . . ?
O6 C37 C41 120(2) . . ?
C43 C38 C22 125(2) . . ?
C35 C39 C53 119(2) . . ?
C7 C40 C53 121(2) . . ?
C51 C41 C37 121(3) . . ?
N4 C42 C28 127(2) . . ?
C38 C43 C57 116(3) . . ?
O5 C44 C21 124.9(18) . . ?
O5 C44 C59 117(2) . . ?
C21 C44 C59 118(2) . . ?
C37 C45 C50 120(2) . . ?
C37 C45 C12 122(2) . . ?
C50 C45 C12 118(2) . . ?
C28 C46 C57 117(2) . . ?
C34 C47 C1 117(2) . . ?
C51 C48 C50 121(3) . . ?
C60 C49 C58 120(2) . . ?
C48 C50 C45 122(3) . . ?
C48 C51 C41 121(3) . . ?
C30 C52 C24 119.4(19) . . ?
C40 C53 C39 122(2) . . ?
C31 C54 C5 117.2(18) . . ?
C31 C54 C56 125.6(16) . . ?
C5 C54 C56 117.1(18) . . ?
C62 C55 C14 119(2) . . ?
N3 C56 C54 121.4(18) . . ?
C43 C57 C46 124(2) . . ?
C26 C58 C49 119(2) . . ?
C1 C59 C44 120(2) . . ?
C49 C60 C11 122(2) . . ?
C5 C61 C8 116.9(19) . . ?
C55 C62 C19 122(2) . . ?
C15 O1 Yb3 124.1(11) . . ?
C15 O1 Yb2 123.8(10) . . ?
Yb3 O1 Yb2 107.6(4) . . ?
C14 O2 Yb3 124.0(12) . . ?
C14 O2 Yb2 125.3(11) . . ?
Yb3 O2 Yb2 107.3(4) . . ?
C31 O3 Yb2 125.6(11) . . ?
C31 O3 Yb1 121.6(12) . . ?
Yb2 O3 Yb1 110.7(4) . . ?
C22 O4 Yb2 126.5(11) . . ?
C22 O4 Yb1 121.7(11) . . ?
Yb2 O4 Yb1 110.4(4) . . ?
C44 O5 Yb1 137.2(13) . . ?
C37 O6 Yb1 142.4(14) . . ?
N9 O7 Yb3 93.9(11) . . ?
N9 O9 Yb3 97.0(11) . . ?
N7 O10 Yb3 93.8(11) . . ?
N7 O12 Yb3 98.6(14) . . ?
N8 O13 Yb3 97.2(10) . . ?
N8 O15 Yb3 91.5(12) . . ?
C9 O16 Yb3 130.5(12) . . ?
C10 O17 Yb1 126.0(17) . . ?

loop_
_geom_bond_atom_site_label_1
_geom_bond_atom_site_label_2
_geom_bond_distance
_geom_bond_site_symmetry_2
_geom_bond_publ_flag
Yb1 O6 2.129(13) . ?
Yb1 O5 2.183(13) . ?
Yb1 O3 2.303(11) . ?
Yb1 O4 2.316(11) . ?
Yb1 O17 2.398(15) . ?
Yb1 N5 2.455(16) . ?
Yb1 N6 2.451(14) . ?
Yb1 C22 3.239(19) . ?
Yb1 Yb2 3.768(2) . ?
Yb2 O3 2.277(12) . ?
Yb2 O4 2.273(11) . ?
Yb2 O1 2.291(11) . ?
Yb2 O2 2.303(12) . ?
Yb2 N3 2.459(13) . ?
Yb2 N2 2.479(14) . ?
Yb2 N1 2.475(14) . ?
Yb2 N4 2.496(14) . ?
Yb2 Yb3 3.6855(17) . ?
Yb3 O2 2.273(13) . ?
Yb3 O1 2.276(13) . ?
Yb3 O16 2.341(13) . ?
Yb3 O13 2.355(13) . ?
Yb3 O9 2.388(13) . ?
Yb3 O12 2.388(16) . ?
Yb3 O7 2.472(13) . ?
Yb3 O15 2.488(14) . ?
Yb3 O10 2.504(14) . ?
Yb3 N8 2.813(17) . ?
Yb3 N9 2.836(17) . ?
Yb3 N7 2.87(2) . ?
N1 C23 1.32(2) . ?
N1 C16 1.395(19) . ?
N2 C2 1.29(2) . ?
N2 C27 1.39(2) . ?
N3 C56 1.30(2) . ?
N3 C35 1.42(2) . ?
N4 C42 1.30(2) . ?
N4 C18 1.46(2) . ?
N5 C4 1.28(3) . ?
N5 C32 1.43(2) . ?
N6 C12 1.33(3) . ?
N6 C26 1.38(2) . ?
N7 O8 1.21(2) . ?
N7 O10 1.25(2) . ?
N7 O12 1.27(2) . ?
N8 O11 1.23(2) . ?
N8 O15 1.25(2) . ?
N8 O13 1.27(2) . ?
N9 O14 1.228(19) . ?
N9 O7 1.233(19) . ?
N9 O9 1.266(19) . ?
C1 C59 1.38(3) . ?
C1 C47 1.42(4) . ?
C2 C36 1.43(2) . ?
C3 C8 1.37(3) . ?
C3 C31 1.39(3) . ?
C4 C21 1.42(3) . ?
C5 C61 1.37(3) . ?
C5 C54 1.44(2) . ?
C6 C30 1.37(3) . ?
C6 C13 1.40(3) . ?
C7 C40 1.34(3) . ?
C7 C18 1.37(3) . ?
C8 C61 1.41(3) . ?
C9 O16 1.45(2) . ?
C10 O17 1.36(2) . ?
C11 C32 1.35(3) . ?
C11 C60 1.44(3) . ?
C12 C45 1.45(3) . ?
C13 C15 1.36(2) . ?
C14 O2 1.338(19) . ?
C14 C55 1.39(3) . ?
C14 C36 1.40(3) . ?
C15 O1 1.344(18) . ?
C15 C24 1.40(2) . ?
C16 C25 1.39(3) . ?
C16 C27 1.41(3) . ?
C17 C19 1.37(3) . ?
C17 C36 1.39(2) . ?
C18 C35 1.40(3) . ?
C19 C62 1.43(3) . ?
C20 C33 1.37(3) . ?
C20 C25 1.45(3) . ?
C21 C44 1.38(3) . ?
C21 C34 1.42(3) . ?
C22 O4 1.354(19) . ?
C22 C28 1.39(3) . ?
C22 C38 1.44(3) . ?
C23 C24 1.43(2) . ?
C24 C52 1.37(2) . ?
C26 C58 1.41(3) . ?
C26 C32 1.41(3) . ?
C27 C29 1.40(2) . ?
C28 C46 1.37(3) . ?
C28 C42 1.40(3) . ?
C29 C33 1.38(3) . ?
C30 C52 1.33(3) . ?
C31 O3 1.347(19) . ?
C31 C54 1.43(3) . ?
C34 C47 1.31(3) . ?
C35 C39 1.38(3) . ?
C37 C45 1.31(3) . ?
C37 O6 1.33(2) . ?
C37 C41 1.46(3) . ?
C38 C43 1.32(3) . ?
C39 C53 1.36(3) . ?
C40 C53 1.40(3) . ?
C41 C51 1.37(3) . ?
C43 C57 1.34(3) . ?
C44 O5 1.32(2) . ?
C44 C59 1.40(3) . ?
C45 C50 1.39(3) . ?
C46 C57 1.49(4) . ?
C48 C51 1.23(4) . ?
C48 C50 1.35(4) . ?
C49 C60 1.32(3) . ?
C49 C58 1.42(3) . ?
C54 C56 1.47(3) . ?
C55 C62 1.35(3) . ?
C63 O18 1.43(4) . ?
